data_2016562
loop_
_publ_author_name
'Zhu, Li-Na'
'Gao, Shan'
'Huo, Li-Hua'

_publ_section_title
;Bis{\m-(<i>E</i>)-2-[(2-pyridylamino)(2-pyridylimino)methyl]benzato}bis[acetatozinc(II)]
 tetrahydrate
;
_journal_coeditor_code LN3090
_journal_issue 4
_journal_name_full 'Acta Crystallographica Section C'
_journal_page_first m182
_journal_page_last m184
_journal_paper_doi 10.1107/S0108270108007166
_journal_volume 64
_journal_year 2008
_chemical_formula_iupac '[Zn2 (C18 H13 N4 O2)2 (C2 H3 O2)2], 4H2 O'
_chemical_formula_moiety 'C40 H32 N8 O8 Zn2, 4(H2 O)'
_chemical_formula_sum 'C40 H40 N8 O12 Zn2'
_chemical_formula_weight 955.58
_chemical_name_systematic
;
Bis{\m-(<i>E</i>)-2-[(2-pyridylamino)(2-
pyridylimino)methyl]benzato}bis[acetatozinc(II)] tetrahydrate
;
_space_group_IT_number 15
_symmetry_cell_setting monoclinic
_symmetry_space_group_name_Hall '-C 2yc'
_symmetry_space_group_name_H-M 'C 1 2/c 1'
_atom_sites_solution_hydrogens geom
_atom_sites_solution_primary direct
_atom_sites_solution_secondary difmap
_cell_angle_alpha 90.00
_cell_angle_beta 108.83(3)
_cell_angle_gamma 90.00
_cell_formula_units_Z 4
_cell_length_a 13.718(3)
_cell_length_b 15.433(3)
_cell_length_c 20.526(4)
_cell_measurement_reflns_used 16786
_cell_measurement_temperature 295(2)
_cell_measurement_theta_max 27.46
_cell_measurement_theta_min 3.14
_cell_volume 4113.0(16)
_computing_cell_refinement 'RAPID-AUTO (Rigaku Corporation, 1998)'
_computing_data_collection 'RAPID-AUTO (Rigaku Corporation, 1998)'
_computing_data_reduction 'RAPID-AUTO (Rigaku Corporation, 1998) and CrystalStructure (Rigaku/MSC, 2002)'
_computing_molecular_graphics 'ORTEPII (Johnson, 1976)'
_computing_publication_material 'SHELXL97 (Sheldrick, 2008)'
_computing_structure_refinement 'SHELXL97 (Sheldrick, 2008)'
_computing_structure_solution 'SHELXS97 (Sheldrick, 2008)'
_diffrn_ambient_temperature 295(2)
_diffrn_detector_area_resol_mean 10.00
_diffrn_measured_fraction_theta_full 0.998
_diffrn_measured_fraction_theta_max 0.998
_diffrn_measurement_device_type 'Rigaku R-AXIS RAPID'
_diffrn_measurement_method \w
_diffrn_radiation_monochromator graphite
_diffrn_radiation_source 'fine-focus sealed tube'
_diffrn_radiation_type MoK\a
_diffrn_radiation_wavelength 0.71073
_diffrn_reflns_av_R_equivalents 0.0248
_diffrn_reflns_av_sigmaI/netI 0.0214
_diffrn_reflns_limit_h_max 17
_diffrn_reflns_limit_h_min -17
_diffrn_reflns_limit_k_max 19
_diffrn_reflns_limit_k_min -20
_diffrn_reflns_limit_l_max 25
_diffrn_reflns_limit_l_min -26
_diffrn_reflns_number 19669
_diffrn_reflns_theta_full 27.46
_diffrn_reflns_theta_max 27.46
_diffrn_reflns_theta_min 3.14
_exptl_absorpt_coefficient_mu 1.240
_exptl_absorpt_correction_T_max 0.7435
_exptl_absorpt_correction_T_min 0.6538
_exptl_absorpt_correction_type multi-scan
_exptl_absorpt_process_details '(ABSCOR; Higashi, 1995)'
_exptl_crystal_colour colorless
_exptl_crystal_density_diffrn 1.543
_exptl_crystal_density_method 'not measured'
_exptl_crystal_description prism
_exptl_crystal_F_000 1968
_exptl_crystal_size_max 0.36
_exptl_crystal_size_mid 0.35
_exptl_crystal_size_min 0.23
_refine_diff_density_max 0.301
_refine_diff_density_min -0.339
_refine_ls_extinction_method none
_refine_ls_goodness_of_fit_ref 1.034
_refine_ls_hydrogen_treatment mixed
_refine_ls_matrix_type full
_refine_ls_number_parameters 293
_refine_ls_number_reflns 4715
_refine_ls_number_restraints 6
_refine_ls_restrained_S_all 1.033
_refine_ls_R_factor_all 0.0331
_refine_ls_R_factor_gt 0.0286
_refine_ls_shift/su_max 0.001
_refine_ls_shift/su_mean 0.000
_refine_ls_structure_factor_coef Fsqd
_refine_ls_weighting_details 'calc w=1/[\s^2^(Fo^2^)+(0.0402P)^2^+2.5563P] where P=(Fo^2^+2Fc^2^)/3'
_refine_ls_weighting_scheme calc
_refine_ls_wR_factor_gt 0.0732
_refine_ls_wR_factor_ref 0.0754
_reflns_number_gt 4200
_reflns_number_total 4715
_reflns_threshold_expression 'I >2\s(I)'
_cod_data_source_file ln3090.cif
_cod_data_source_block I
_cod_depositor_comments
;
The following automatic conversions were performed:
'_symmetry_cell_setting' value 'Monoclinic' changed to 'monoclinic'
according to '/home/saulius/struct/CIF-dictionaries/cif_core.dic'
dictionary named 'cif_core.dic' version 2.4.1 from 2010-06-29.

Automatic conversion script
Id: cif_fix_enum 1527 2010-12-29 10:47:43Z saulius 

The following automatic conversions were performed:

'_symmetry_cell_setting' value 'Monoclinic' changed to 'monoclinic'
according to /home/saulius/struct/CIF-dictionaries/cif_core.dic
dictionary named 'cif_core.dic' version 2.4.1 from 2010-06-29.

Automatic conversion script
Id: cif_fix_values 1715 2011-07-08 13:25:40Z adriana 
;
_cod_original_sg_symbol_Hall '-C 2yc '
_cod_original_sg_symbol_H-M C2/c
_cod_database_code 2016562
_cod_database_fobs_code 2016562

loop_
_symmetry_equiv_pos_as_xyz
'x, y, z'
'-x, y, -z+1/2'
'x+1/2, y+1/2, z'
'-x+1/2, y+1/2, -z+1/2'
'-x, -y, -z'
'x, -y, z-1/2'
'-x+1/2, -y+1/2, -z'
'x+1/2, -y+1/2, z-1/2'

loop_
_atom_site_type_symbol
_atom_site_label
_atom_site_fract_x
_atom_site_fract_y
_atom_site_fract_z
_atom_site_U_iso_or_equiv
_atom_site_adp_type
_atom_site_calc_flag
_atom_site_refinement_flags
_atom_site_occupancy
Zn Zn1 0.109493(13) 0.556597(11) 0.170539(8) 0.03110(7) Uani d . 1
O O1 0.03458(9) 0.55145(7) 0.38822(6) 0.0400(3) Uani d . 1
O O2 0.05633(11) 0.64525(12) 0.47430(8) 0.0702(5) Uani d . 1
O O3 0.21542(10) 0.55981(9) 0.12489(7) 0.0498(3) Uani d . 1
O O4 0.33033(12) 0.54528(10) 0.22844(8) 0.0593(4) Uani d . 1
N N1 0.13623(10) 0.58427(8) 0.27422(6) 0.0316(3) Uani d . 1
N N2 0.11601(10) 0.69499(9) 0.20214(7) 0.0343(3) Uani d . 1
N N3 0.17612(11) 0.44789(8) 0.32053(7) 0.0330(3) Uani d . 1
H H14 0.2033 0.4204 0.3585 0.040 Uiso calc R 1
N N4 0.10710(11) 0.42690(8) 0.19911(7) 0.0346(3) Uani d . 1
C C1 0.08803(12) 0.59836(11) 0.43713(8) 0.0366(3) Uani d . 1
C C2 0.20219(12) 0.59636(10) 0.44797(8) 0.0344(3) Uani d . 1
C C3 0.26978(14) 0.62865(13) 0.50908(9) 0.0475(4) Uani d . 1
H H3 0.2440 0.6494 0.5428 0.057 Uiso calc R 1
C C4 0.37445(15) 0.63051(14) 0.52054(10) 0.0554(5) Uani d . 1
H H4 0.4186 0.6523 0.5618 0.067 Uiso calc R 1
C C5 0.41404(14) 0.60000(14) 0.47081(10) 0.0510(5) Uani d . 1
H H5 0.4847 0.6003 0.4788 0.061 Uiso calc R 1
C C6 0.34778(13) 0.56901(12) 0.40904(9) 0.0416(4) Uani d . 1
H H6 0.3742 0.5494 0.3753 0.050 Uiso calc R 1
C C7 0.24222(12) 0.56699(9) 0.39712(8) 0.0310(3) Uani d . 1
C C8 0.17779(11) 0.53565(10) 0.32717(8) 0.0305(3) Uani d . 1
C C9 0.13703(12) 0.67506(10) 0.26921(8) 0.0317(3) Uani d . 1
C C10 0.15131(14) 0.73910(11) 0.31864(9) 0.0420(4) Uani d . 1
H H10 0.1653 0.7250 0.3648 0.050 Uiso calc R 1
C C11 0.14415(15) 0.82451(11) 0.29738(10) 0.0450(4) Uani d . 1
H H11 0.1539 0.8687 0.3297 0.054 Uiso calc R 1
C C12 0.12275(14) 0.84500(11) 0.22880(10) 0.0432(4) Uani d . 1
H H12 0.1174 0.9023 0.2141 0.052 Uiso calc R 1
C C13 0.10959(13) 0.77777(12) 0.18287(9) 0.0409(4) Uani d . 1
H H13 0.0956 0.7906 0.1365 0.049 Uiso calc R 1
C C14 0.13792(11) 0.39426(10) 0.26269(8) 0.0316(3) Uani d . 1
C C15 0.13807(13) 0.30501(11) 0.27437(9) 0.0405(4) Uani d . 1
H H15 0.1590 0.2833 0.3190 0.049 Uiso calc R 1
C C16 0.10699(15) 0.25009(11) 0.21917(11) 0.0496(4) Uani d . 1
H H16 0.1077 0.1905 0.2260 0.060 Uiso calc R 1
C C17 0.07466(16) 0.28357(12) 0.15344(11) 0.0527(5) Uani d . 1
H H17 0.0528 0.2473 0.1153 0.063 Uiso calc R 1
C C18 0.07548(15) 0.37115(12) 0.14569(10) 0.0456(4) Uani d . 1
H H18 0.0531 0.3937 0.1013 0.055 Uiso calc R 1
C C19 0.30836(15) 0.55728(11) 0.16660(11) 0.0454(4) Uani d . 1
C C20 0.39118(19) 0.57135(18) 0.13360(16) 0.0741(7) Uani d . 1
H H201 0.3913 0.6310 0.1204 0.111 Uiso calc R 1
H H202 0.3776 0.5352 0.0936 0.111 Uiso calc R 1
H H203 0.4571 0.5567 0.1659 0.111 Uiso calc R 1
O O1W 0.25784(17) 0.34431(12) 0.44071(9) 0.0780(5) Uani d D 1
H H1W1 0.296(2) 0.2997(14) 0.4494(17) 0.117 Uiso d D 1
H H1W2 0.213(2) 0.341(2) 0.4614(17) 0.117 Uiso d D 1
O O2W 0.36212(13) 0.18362(12) 0.47327(8) 0.0649(4) Uani d D 1
H H2W1 0.4260(8) 0.1812(18) 0.4780(14) 0.097 Uiso d D 1
H H2W2 0.3308(17) 0.1441(15) 0.4449(13) 0.097 Uiso d D 1

loop_
_atom_site_aniso_label
_atom_site_aniso_U_11
_atom_site_aniso_U_22
_atom_site_aniso_U_33
_atom_site_aniso_U_12
_atom_site_aniso_U_13
_atom_site_aniso_U_23
Zn1 0.03200(11) 0.03393(11) 0.02783(11) -0.00038(7) 0.01027(7) 0.00074(7)
O1 0.0317(6) 0.0468(7) 0.0385(6) 0.0003(5) 0.0074(5) -0.0069(5)
O2 0.0467(8) 0.1020(12) 0.0646(9) 0.0017(8) 0.0217(7) -0.0393(9)
O3 0.0432(7) 0.0606(8) 0.0530(8) -0.0040(6) 0.0257(6) -0.0006(6)
O4 0.0547(9) 0.0585(9) 0.0641(10) -0.0013(6) 0.0182(7) -0.0009(7)
N1 0.0373(7) 0.0293(6) 0.0282(6) 0.0012(5) 0.0103(5) -0.0005(5)
N2 0.0341(7) 0.0352(7) 0.0330(6) 0.0009(5) 0.0100(5) 0.0021(6)
N3 0.0392(7) 0.0301(6) 0.0291(6) 0.0037(5) 0.0102(5) 0.0028(5)
N4 0.0383(7) 0.0318(6) 0.0329(7) 0.0009(5) 0.0105(5) -0.0010(6)
C1 0.0359(8) 0.0429(9) 0.0307(7) 0.0027(7) 0.0103(6) 0.0005(7)
C2 0.0349(8) 0.0375(8) 0.0286(7) 0.0007(6) 0.0072(6) 0.0003(6)
C3 0.0451(10) 0.0614(11) 0.0329(8) -0.0026(8) 0.0083(7) -0.0081(8)
C4 0.0448(10) 0.0713(13) 0.0397(9) -0.0110(9) -0.0010(8) -0.0079(9)
C5 0.0313(9) 0.0654(12) 0.0509(10) -0.0061(8) 0.0057(7) 0.0018(10)
C6 0.0346(8) 0.0492(10) 0.0413(9) 0.0007(7) 0.0128(7) 0.0007(8)
C7 0.0324(8) 0.0297(7) 0.0289(7) 0.0020(6) 0.0071(6) 0.0026(6)
C8 0.0299(7) 0.0326(7) 0.0310(7) 0.0018(6) 0.0127(6) -0.0001(6)
C9 0.0300(7) 0.0317(7) 0.0335(7) 0.0009(6) 0.0105(6) 0.0004(6)
C10 0.0564(11) 0.0348(8) 0.0359(8) 0.0026(7) 0.0164(8) 0.0006(7)
C11 0.0550(11) 0.0310(8) 0.0521(10) 0.0009(7) 0.0215(8) -0.0045(8)
C12 0.0434(9) 0.0326(8) 0.0558(10) 0.0026(7) 0.0191(8) 0.0093(8)
C13 0.0407(9) 0.0410(9) 0.0410(9) 0.0028(7) 0.0132(7) 0.0109(7)
C14 0.0276(7) 0.0310(7) 0.0375(8) 0.0009(6) 0.0125(6) -0.0009(6)
C15 0.0398(9) 0.0329(8) 0.0478(9) 0.0001(7) 0.0129(7) 0.0042(7)
C16 0.0508(11) 0.0294(8) 0.0651(12) -0.0011(7) 0.0137(9) -0.0026(8)
C17 0.0586(12) 0.0395(9) 0.0544(11) -0.0008(8) 0.0105(9) -0.0148(9)
C18 0.0525(10) 0.0415(9) 0.0395(9) 0.0002(8) 0.0102(8) -0.0078(8)
C19 0.0428(10) 0.0331(8) 0.0674(13) -0.0047(7) 0.0279(9) -0.0100(8)
C20 0.0544(13) 0.0849(17) 0.100(2) -0.0152(12) 0.0484(14) -0.0176(15)
O1W 0.1101(15) 0.0768(11) 0.0604(9) 0.0342(10) 0.0458(10) 0.0285(9)
O2W 0.0613(9) 0.0789(11) 0.0592(9) 0.0187(8) 0.0259(8) -0.0086(8)

loop_
_atom_type_symbol
_atom_type_description
_atom_type_scat_dispersion_real
_atom_type_scat_dispersion_imag
_atom_type_scat_source
C C 0.0033 0.0016 'International Tables Vol C Tables 4.2.6.8 and 6.1.1.4'
H H 0.0000 0.0000 'International Tables Vol C Tables 4.2.6.8 and 6.1.1.4'
N N 0.0061 0.0033 'International Tables Vol C Tables 4.2.6.8 and 6.1.1.4'
O O 0.0106 0.0060 'International Tables Vol C Tables 4.2.6.8 and 6.1.1.4'
Zn Zn 0.2839 1.4301 'International Tables Vol C Tables 4.2.6.8 and 6.1.1.4'

loop_
_geom_angle_atom_site_label_1
_geom_angle_atom_site_label_2
_geom_angle_atom_site_label_3
_geom_angle_site_symmetry_1
_geom_angle_site_symmetry_3
_geom_angle
_geom_angle_publ_flag
O1 Zn1 O3 2 . 117.51(6) yes
O1 Zn1 N1 2 . 116.59(6) yes
O3 Zn1 N1 . . 124.59(6) yes
O1 Zn1 N4 2 . 91.71(5) yes
O3 Zn1 N4 . . 103.81(6) yes
N1 Zn1 N4 . . 85.59(5) yes
O1 Zn1 N2 2 . 98.98(5) yes
O3 Zn1 N2 . . 98.52(5) yes
N1 Zn1 N2 . . 61.86(5) yes
N4 Zn1 N2 . . 147.20(5) yes
C1 O1 Zn1 . 2 132.73(11) ?
C19 O3 Zn1 . . 114.08(12) ?
C8 N1 C9 . . 128.97(14) ?
C8 N1 Zn1 . . 128.64(11) ?
C9 N1 Zn1 . . 97.62(9) ?
C13 N2 C9 . . 119.61(14) ?
C13 N2 Zn1 . . 147.29(12) ?
C9 N2 Zn1 . . 93.09(9) ?
C8 N3 C14 . . 131.43(13) ?
C8 N3 H14 . . 114.3 ?
C14 N3 H14 . . 114.3 ?
C14 N4 C18 . . 118.10(14) ?
C14 N4 Zn1 . . 127.43(11) ?
C18 N4 Zn1 . . 114.37(12) ?
O2 C1 O1 . . 126.90(16) ?
O2 C1 C2 . . 118.62(15) ?
O1 C1 C2 . . 114.46(14) ?
C3 C2 C7 . . 118.71(16) ?
C3 C2 C1 . . 118.95(15) ?
C7 C2 C1 . . 122.26(14) ?
C4 C3 C2 . . 121.09(18) ?
C4 C3 H3 . . 119.5 ?
C2 C3 H3 . . 119.5 ?
C3 C4 C5 . . 120.14(17) ?
C3 C4 H4 . . 119.9 ?
C5 C4 H4 . . 119.9 ?
C4 C5 C6 . . 119.65(17) ?
C4 C5 H5 . . 120.2 ?
C6 C5 H5 . . 120.2 ?
C5 C6 C7 . . 120.52(17) ?
C5 C6 H6 . . 119.7 ?
C7 C6 H6 . . 119.7 ?
C6 C7 C2 . . 119.87(15) ?
C6 C7 C8 . . 115.71(14) ?
C2 C7 C8 . . 124.37(14) ?
N1 C8 N3 . . 120.35(14) ?
N1 C8 C7 . . 125.50(14) ?
N3 C8 C7 . . 113.69(13) ?
N2 C9 C10 . . 121.24(14) ?
N2 C9 N1 . . 107.35(13) ?
C10 C9 N1 . . 131.36(14) ?
C11 C10 C9 . . 118.08(16) ?
C11 C10 H10 . . 121.0 ?
C9 C10 H10 . . 121.0 ?
C12 C11 C10 . . 120.74(16) ?
C12 C11 H11 . . 119.6 ?
C10 C11 H11 . . 119.6 ?
C13 C12 C11 . . 117.70(16) ?
C13 C12 H12 . . 121.2 ?
C11 C12 H12 . . 121.2 ?
N2 C13 C12 . . 122.62(16) ?
N2 C13 H13 . . 118.7 ?
C12 C13 H13 . . 118.7 ?
N4 C14 C15 . . 121.48(15) ?
N4 C14 N3 . . 121.27(14) ?
C15 C14 N3 . . 117.18(14) ?
C16 C15 C14 . . 119.05(17) ?
C16 C15 H15 . . 120.5 ?
C14 C15 H15 . . 120.5 ?
C15 C16 C17 . . 119.63(17) ?
C15 C16 H16 . . 120.2 ?
C17 C16 H16 . . 120.2 ?
C18 C17 C16 . . 118.34(18) ?
C18 C17 H17 . . 120.8 ?
C16 C17 H17 . . 120.8 ?
N4 C18 C17 . . 123.39(18) ?
N4 C18 H18 . . 118.3 ?
C17 C18 H18 . . 118.3 ?
O4 C19 O3 . . 123.76(18) ?
O4 C19 C20 . . 121.2(2) ?
O3 C19 C20 . . 115.0(2) ?
C19 C20 H201 . . 109.5 ?
C19 C20 H202 . . 109.5 ?
H201 C20 H202 . . 109.5 ?
C19 C20 H203 . . 109.5 ?
H201 C20 H203 . . 109.5 ?
H202 C20 H203 . . 109.5 ?
H1W1 O1W H1W2 . . 109.9(16) ?
H2W1 O2W H2W2 . . 108.5(15) ?

loop_
_geom_bond_atom_site_label_1
_geom_bond_atom_site_label_2
_geom_bond_site_symmetry_2
_geom_bond_distance
_geom_bond_publ_flag
Zn1 O1 2 1.9566(14) yes
Zn1 O3 . 1.9675(13) yes
Zn1 N1 . 2.0838(13) yes
Zn1 N4 . 2.0890(14) yes
Zn1 N2 . 2.2256(14) yes
O1 C1 . 1.263(2) ?
O1 Zn1 2 1.9566(14) ?
O2 C1 . 1.228(2) ?
O3 C19 . 1.287(3) ?
O4 C19 . 1.220(3) ?
N1 C8 . 1.292(2) ?
N1 C9 . 1.405(2) ?
N2 C13 . 1.332(2) ?
N2 C9 . 1.348(2) ?
N3 C8 . 1.3607(19) ?
N3 C14 . 1.403(2) ?
N3 H14 . 0.8600 ?
N4 C14 . 1.334(2) ?
N4 C18 . 1.351(2) ?
C1 C2 . 1.509(2) ?
C2 C3 . 1.389(2) ?
C2 C7 . 1.402(2) ?
C3 C4 . 1.378(3) ?
C3 H3 . 0.9300 ?
C4 C5 . 1.384(3) ?
C4 H4 . 0.9300 ?
C5 C6 . 1.385(3) ?
C5 H5 . 0.9300 ?
C6 C7 . 1.389(2) ?
C6 H6 . 0.9300 ?
C7 C8 . 1.502(2) ?
C9 C10 . 1.384(2) ?
C10 C11 . 1.382(2) ?
C10 H10 . 0.9300 ?
C11 C12 . 1.379(3) ?
C11 H11 . 0.9300 ?
C12 C13 . 1.374(3) ?
C12 H12 . 0.9300 ?
C13 H13 . 0.9300 ?
C14 C15 . 1.398(2) ?
C15 C16 . 1.368(3) ?
C15 H15 . 0.9300 ?
C16 C17 . 1.377(3) ?
C16 H16 . 0.9300 ?
C17 C18 . 1.361(3) ?
C17 H17 . 0.9300 ?
C18 H18 . 0.9300 ?
C19 C20 . 1.514(3) ?
C20 H201 . 0.9600 ?
C20 H202 . 0.9600 ?
C20 H203 . 0.9600 ?
O1W H1W1 . 0.85(3) ?
O1W H1W2 . 0.85(3) ?
O2W H2W1 . 0.852(9) ?
O2W H2W2 . 0.86(2) ?

loop_
_geom_hbond_atom_site_label_D
_geom_hbond_atom_site_label_H
_geom_hbond_atom_site_label_A
_geom_hbond_site_symmetry_A
_geom_hbond_distance_DH
_geom_hbond_distance_HA
_geom_hbond_distance_DA
_geom_hbond_angle_DHA
_geom_hbond_publ_flag
N3 H14 O1W . 0.86 1.99 2.848(2) 173 yes
O1W H1W1 O2W . 0.85(3) 1.996(12) 2.833(2) 169(3) yes
O1W H1W2 O2W 7_556 0.85(3) 1.97(3) 2.808(2) 165(3) yes
O2W H2W1 O2 3_545 0.852(9) 1.896(13) 2.723(2) 163(3) yes
O2W H2W2 O3 4_545 0.86(2) 1.886(12) 2.731(2) 168(3) yes

loop_
_geom_torsion_atom_site_label_1
_geom_torsion_atom_site_label_2
_geom_torsion_atom_site_label_3
_geom_torsion_atom_site_label_4
_geom_torsion_site_symmetry_1
_geom_torsion
O1 Zn1 O3 C19 2 -175.58(11)
N1 Zn1 O3 C19 . 18.00(14)
N4 Zn1 O3 C19 . -76.21(12)
N2 Zn1 O3 C19 . 79.59(12)
O1 Zn1 N1 C8 2 115.36(14)
O3 Zn1 N1 C8 . -78.11(15)
N4 Zn1 N1 C8 . 25.65(14)
N2 Zn1 N1 C8 . -158.64(15)
O1 Zn1 N1 C9 2 -87.82(10)
O3 Zn1 N1 C9 . 78.72(10)
N4 Zn1 N1 C9 . -177.53(10)
N2 Zn1 N1 C9 . -1.81(8)
O1 Zn1 N2 C13 2 -64.2(2)
O3 Zn1 N2 C13 . 55.6(2)
N1 Zn1 N2 C13 . -179.6(2)
N4 Zn1 N2 C13 . -171.72(18)
O1 Zn1 N2 C9 2 117.30(10)
O3 Zn1 N2 C9 . -122.93(10)
N1 Zn1 N2 C9 . 1.88(9)
N4 Zn1 N2 C9 . 9.78(15)
O1 Zn1 N4 C14 2 -129.75(14)
O3 Zn1 N4 C14 . 111.35(14)
N1 Zn1 N4 C14 . -13.21(13)
N2 Zn1 N4 C14 . -20.2(2)
O1 Zn1 N4 C18 2 54.05(13)
O3 Zn1 N4 C18 . -64.84(13)
N1 Zn1 N4 C18 . 170.59(13)
N2 Zn1 N4 C18 . 163.61(11)
Zn1 O1 C1 O2 2 23.6(3)
Zn1 O1 C1 C2 2 -154.67(11)
O2 C1 C2 C3 . 16.4(3)
O1 C1 C2 C3 . -165.18(16)
O2 C1 C2 C7 . -160.37(17)
O1 C1 C2 C7 . 18.1(2)
C7 C2 C3 C4 . -1.2(3)
C1 C2 C3 C4 . -178.13(18)
C2 C3 C4 C5 . 0.1(3)
C3 C4 C5 C6 . 1.1(3)
C4 C5 C6 C7 . -1.1(3)
C5 C6 C7 C2 . -0.1(3)
C5 C6 C7 C8 . 177.47(16)
C3 C2 C7 C6 . 1.3(2)
C1 C2 C7 C6 . 178.04(15)
C3 C2 C7 C8 . -176.10(16)
C1 C2 C7 C8 . 0.7(2)
C9 N1 C8 N3 . -174.35(15)
Zn1 N1 C8 N3 . -24.5(2)
C9 N1 C8 C7 . -2.7(3)
Zn1 N1 C8 C7 . 147.23(12)
C14 N3 C8 N1 . 2.3(3)
C14 N3 C8 C7 . -170.28(15)
C6 C7 C8 N1 . -92.75(19)
C2 C7 C8 N1 . 84.7(2)
C6 C7 C8 N3 . 79.42(18)
C2 C7 C8 N3 . -103.11(17)
C13 N2 C9 C10 . 0.5(2)
Zn1 N2 C9 C10 . 179.61(14)
C13 N2 C9 N1 . 178.36(14)
Zn1 N2 C9 N1 . -2.57(12)
C8 N1 C9 N2 . 159.48(15)
Zn1 N1 C9 N2 . 2.76(13)
C8 N1 C9 C10 . -23.0(3)
Zn1 N1 C9 C10 . -179.72(17)
N2 C9 C10 C11 . -0.5(3)
N1 C9 C10 C11 . -177.69(16)
C9 C10 C11 C12 . 0.4(3)
C10 C11 C12 C13 . -0.4(3)
C9 N2 C13 C12 . -0.6(2)
Zn1 N2 C13 C12 . -178.84(14)
C11 C12 C13 N2 . 0.5(3)
C18 N4 C14 C15 . 0.2(2)
Zn1 N4 C14 C15 . -175.92(12)
C18 N4 C14 N3 . 177.10(15)
Zn1 N4 C14 N3 . 1.0(2)
C8 N3 C14 N4 . 9.7(3)
C8 N3 C14 C15 . -173.18(16)
N4 C14 C15 C16 . 0.8(3)
N3 C14 C15 C16 . -176.30(16)
C14 C15 C16 C17 . -1.1(3)
C15 C16 C17 C18 . 0.4(3)
C14 N4 C18 C17 . -0.8(3)
Zn1 N4 C18 C17 . 175.76(16)
C16 C17 C18 N4 . 0.5(3)
Zn1 O3 C19 O4 . 7.0(2)
Zn1 O3 C19 C20 . -172.42(14)
